data_7007375
loop_
_publ_author_name
'Adams, Christopher J.'
'Crawford, Paul C.'
'Guy Orpen, A.'
'Podesta, Thomas J.'

_publ_section_title
;
 Cation and anion diversity in [M(dithiooxalate)2]2- salts: structure
 robustness in crystal synthesis.
;
_journal_issue 34
_journal_name_full 'Dalton transactions (Cambridge, England : 2003)'
_journal_page_first 4078
_journal_page_last 4092
_journal_paper_doi 10.1039/b604319d
_journal_year 2006
_chemical_formula_sum 'C18 H16 N2 Ni O8 S4'
_chemical_formula_weight 575.28
_chemical_name_systematic
;
?
;
_space_group_IT_number 15
_symmetry_cell_setting monoclinic
_symmetry_space_group_name_Hall '-C 2yc'
_symmetry_space_group_name_H-M 'C 1 2/c 1'
_atom_sites_solution_hydrogens geom
_atom_sites_solution_primary direct
_atom_sites_solution_secondary difmap
_audit_creation_method SHELXL-97
_cell_angle_alpha 90.00
_cell_angle_beta 112.760(2)
_cell_angle_gamma 90.00
_cell_formula_units_Z 4
_cell_length_a 17.096(3)
_cell_length_b 10.3947(15)
_cell_length_c 13.305(2)
_cell_measurement_temperature 173(2)
_cell_volume 2180.3(6)
_computing_cell_refinement 'Bruker SMART'
_computing_data_collection 'Bruker SMART'
_computing_data_reduction 'Bruker SAINT'
_computing_molecular_graphics 'Bruker SHELXTL'
_computing_publication_material 'Bruker SHELXTL'
_computing_structure_refinement 'Bruker SHELXTL'
_computing_structure_solution 'Bruker SHELXTL'
_diffrn_ambient_temperature 173(2)
_diffrn_measured_fraction_theta_full 0.991
_diffrn_measured_fraction_theta_max 0.991
_diffrn_measurement_device_type 'CCD area detector'
_diffrn_measurement_method 'phi and omega scans'
_diffrn_radiation_monochromator graphite
_diffrn_radiation_source 'fine-focus sealed tube'
_diffrn_radiation_type MoK\a
_diffrn_radiation_wavelength 0.71073
_diffrn_reflns_av_R_equivalents 0.0260
_diffrn_reflns_av_sigmaI/netI 0.0267
_diffrn_reflns_limit_h_max 22
_diffrn_reflns_limit_h_min -12
_diffrn_reflns_limit_k_max 13
_diffrn_reflns_limit_k_min -13
_diffrn_reflns_limit_l_max 15
_diffrn_reflns_limit_l_min -17
_diffrn_reflns_number 6910
_diffrn_reflns_theta_full 27.55
_diffrn_reflns_theta_max 27.55
_diffrn_reflns_theta_min 2.35
_exptl_absorpt_coefficient_mu 1.324
_exptl_absorpt_correction_type multi-scan
_exptl_crystal_colour red
_exptl_crystal_density_diffrn 1.753
_exptl_crystal_density_method 'not measured'
_exptl_crystal_description block
_exptl_crystal_F_000 1176
_exptl_crystal_size_max 0.10
_exptl_crystal_size_mid 0.10
_exptl_crystal_size_min 0.10
_refine_diff_density_max 0.536
_refine_diff_density_min -0.578
_refine_diff_density_rms 0.070
_refine_ls_extinction_method none
_refine_ls_goodness_of_fit_ref 1.080
_refine_ls_hydrogen_treatment refall
_refine_ls_matrix_type full
_refine_ls_number_parameters 183
_refine_ls_number_reflns 2483
_refine_ls_number_restraints 0
_refine_ls_restrained_S_all 1.080
_refine_ls_R_factor_all 0.0466
_refine_ls_R_factor_gt 0.0308
_refine_ls_shift/su_max 0.001
_refine_ls_shift/su_mean 0.000
_refine_ls_structure_factor_coef Fsqd
_refine_ls_weighting_details 'calc w=1/[\s^2^(Fo^2^)+(0.0480P)^2^+0.0000P] where P=(Fo^2^+2Fc^2^)/3'
_refine_ls_weighting_scheme calc
_refine_ls_wR_factor_gt 0.0762
_refine_ls_wR_factor_ref 0.0838
_reflns_number_gt 1941
_reflns_number_total 2483
_reflns_threshold_expression >2sigma(I)
_cod_data_source_file b604319d.txt
_cod_data_source_block 8
_cod_original_sg_symbol_H-M C2/c
_cod_database_code 7007375

loop_
_symmetry_equiv_pos_as_xyz
'x, y, z'
'-x, y, -z+1/2'
'x+1/2, y+1/2, z'
'-x+1/2, y+1/2, -z+1/2'
'-x, -y, -z'
'x, -y, z-1/2'
'-x+1/2, -y+1/2, -z'
'x+1/2, -y+1/2, z-1/2'

loop_
_atom_site_label
_atom_site_type_symbol
_atom_site_fract_x
_atom_site_fract_y
_atom_site_fract_z
_atom_site_U_iso_or_equiv
_atom_site_adp_type
_atom_site_occupancy
_atom_site_symmetry_multiplicity
_atom_site_calc_flag
_atom_site_refinement_flags
_atom_site_disorder_assembly
_atom_site_disorder_group
Ni1 Ni 0.7500 0.7500 0.5000 0.02157(12) Uani 1 2 d S . .
S2 S 0.73752(3) 0.95844(5) 0.49535(5) 0.02876(15) Uani 1 1 d . . .
S1 S 0.88758(3) 0.75805(5) 0.57334(5) 0.02932(15) Uani 1 1 d . . .
N1 N 1.01213(12) 1.24873(16) 0.62812(15) 0.0262(4) Uani 1 1 d . . .
O4 O 1.38817(10) 1.28416(16) 0.85094(14) 0.0332(4) Uani 1 1 d . . .
O3 O 1.31019(10) 1.45530(15) 0.77275(13) 0.0361(4) Uani 1 1 d . . .
O2 O 0.85723(10) 1.13127(13) 0.55876(13) 0.0302(4) Uani 1 1 d . . .
O1 O 0.98528(10) 0.96081(15) 0.61672(14) 0.0370(4) Uani 1 1 d . . .
C8 C 1.24126(15) 1.2674(2) 0.8065(2) 0.0298(5) Uani 1 1 d . . .
C3 C 1.09246(14) 1.2167(2) 0.68786(17) 0.0247(4) Uani 1 1 d . . .
C9 C 1.31476(13) 1.3469(2) 0.80584(17) 0.0248(5) Uani 1 1 d . . .
C2 C 0.83924(13) 1.0164(2) 0.54831(16) 0.0234(4) Uani 1 1 d . . .
C7 C 0.98640(14) 1.3714(2) 0.60677(19) 0.0297(5) Uani 1 1 d . . .
C4 C 1.15386(13) 1.31094(19) 0.73346(17) 0.0232(4) Uani 1 1 d . . .
C1 C 0.91239(13) 0.91873(19) 0.58334(17) 0.0243(4) Uani 1 1 d . . .
C6 C 1.04416(14) 1.4682(2) 0.64881(18) 0.0307(5) Uani 1 1 d . . .
C5 C 1.12764(13) 1.4380(2) 0.71343(18) 0.0277(5) Uani 1 1 d . . .
H5A H 1.1689(15) 1.506(2) 0.7431(17) 0.030(6) Uiso 1 1 d . . .
H3A H 1.1020(16) 1.128(2) 0.6962(19) 0.032(7) Uiso 1 1 d . . .
H8B H 1.2465(18) 1.184(3) 0.790(2) 0.048(8) Uiso 1 1 d . . .
H8A H 1.2454(18) 1.269(2) 0.885(2) 0.048(8) Uiso 1 1 d . . .
H1A H 0.9678(19) 1.186(3) 0.600(2) 0.055(8) Uiso 1 1 d . . .
H6A H 1.0279(16) 1.555(2) 0.6353(19) 0.039(7) Uiso 1 1 d . . .
H7A H 0.9290(17) 1.380(2) 0.5655(19) 0.030(6) Uiso 1 1 d . . .
H4A H 1.434(3) 1.345(4) 0.862(3) 0.104(14) Uiso 1 1 d . . .

loop_
_atom_site_aniso_label
_atom_site_aniso_U_11
_atom_site_aniso_U_22
_atom_site_aniso_U_33
_atom_site_aniso_U_23
_atom_site_aniso_U_13
_atom_site_aniso_U_12
Ni1 0.0126(2) 0.0200(2) 0.0294(2) -0.00033(14) 0.00524(15) -0.00116(14)
S2 0.0140(3) 0.0218(3) 0.0446(3) 0.0010(2) 0.0049(2) -0.0005(2)
S1 0.0137(3) 0.0220(3) 0.0471(3) -0.0014(2) 0.0062(2) -0.0002(2)
N1 0.0174(10) 0.0261(10) 0.0321(9) -0.0019(7) 0.0065(8) -0.0049(7)
O4 0.0170(8) 0.0288(8) 0.0505(10) 0.0060(7) 0.0095(7) 0.0020(7)
O3 0.0186(8) 0.0264(8) 0.0578(10) 0.0097(7) 0.0087(7) -0.0014(6)
O2 0.0193(8) 0.0214(8) 0.0458(9) -0.0014(6) 0.0078(7) -0.0022(6)
O1 0.0153(8) 0.0296(8) 0.0609(11) -0.0037(7) 0.0090(7) -0.0032(6)
C8 0.0189(11) 0.0204(11) 0.0449(14) 0.0022(9) 0.0066(10) -0.0021(9)
C3 0.0189(11) 0.0215(10) 0.0322(11) -0.0007(9) 0.0082(9) -0.0012(9)
C9 0.0156(10) 0.0252(11) 0.0296(11) -0.0033(8) 0.0045(8) -0.0004(8)
C2 0.0154(10) 0.0268(11) 0.0274(10) -0.0011(8) 0.0076(8) -0.0009(8)
C7 0.0167(11) 0.0329(12) 0.0354(12) 0.0049(9) 0.0055(10) 0.0016(9)
C4 0.0160(10) 0.0211(10) 0.0301(11) 0.0004(8) 0.0063(8) -0.0019(8)
C1 0.0154(10) 0.0247(10) 0.0308(11) -0.0004(8) 0.0067(8) 0.0013(8)
C6 0.0214(12) 0.0256(11) 0.0426(13) 0.0053(10) 0.0095(10) 0.0050(9)
C5 0.0184(11) 0.0225(11) 0.0391(12) 0.0010(9) 0.0075(9) -0.0016(9)

loop_
_atom_type_symbol
_atom_type_description
_atom_type_scat_dispersion_real
_atom_type_scat_dispersion_imag
_atom_type_scat_source
C C 0.0033 0.0016 'International Tables Vol C Tables 4.2.6.8 and 6.1.1.4'
H H 0.0000 0.0000 'International Tables Vol C Tables 4.2.6.8 and 6.1.1.4'
N N 0.0061 0.0033 'International Tables Vol C Tables 4.2.6.8 and 6.1.1.4'
O O 0.0106 0.0060 'International Tables Vol C Tables 4.2.6.8 and 6.1.1.4'
S S 0.1246 0.1234 'International Tables Vol C Tables 4.2.6.8 and 6.1.1.4'
Ni Ni 0.3393 1.1124 'International Tables Vol C Tables 4.2.6.8 and 6.1.1.4'

loop_
_geom_angle_atom_site_label_1
_geom_angle_atom_site_label_2
_geom_angle_atom_site_label_3
_geom_angle
_geom_angle_site_symmetry_1
_geom_angle_site_symmetry_3
_geom_angle_publ_flag
S1 Ni1 S1 180.0 . 7_666 ?
S1 Ni1 S2 92.961(19) . . ?
S1 Ni1 S2 87.039(19) 7_666 . ?
S1 Ni1 S2 87.039(19) . 7_666 ?
S1 Ni1 S2 92.961(19) 7_666 7_666 ?
S2 Ni1 S2 180.0 . 7_666 ?
C2 S2 Ni1 105.41(8) . . ?
C1 S1 Ni1 105.35(7) . . ?
C3 N1 C7 122.68(19) . . ?
C4 C8 C9 117.01(18) . . ?
N1 C3 C4 120.8(2) . . ?
O3 C9 O4 122.7(2) . . ?
O3 C9 C8 125.46(19) . . ?
O4 C9 C8 111.80(18) . . ?
O2 C2 C1 118.00(18) . . ?
O2 C2 S2 123.96(16) . . ?
C1 C2 S2 118.04(15) . . ?
N1 C7 C6 119.1(2) . . ?
C5 C4 C3 116.96(19) . . ?
C5 C4 C8 125.28(19) . . ?
C3 C4 C8 117.61(19) . . ?
O1 C1 C2 117.81(18) . . ?
O1 C1 S1 124.03(16) . . ?
C2 C1 S1 118.16(15) . . ?
C7 C6 C5 119.6(2) . . ?
C4 C5 C6 120.9(2) . . ?

loop_
_geom_bond_atom_site_label_1
_geom_bond_atom_site_label_2
_geom_bond_distance
_geom_bond_site_symmetry_2
_geom_bond_publ_flag
Ni1 S1 2.1715(6) . ?
Ni1 S1 2.1715(6) 7_666 ?
Ni1 S2 2.1756(6) . ?
Ni1 S2 2.1756(6) 7_666 ?
S2 C2 1.713(2) . ?
S1 C1 1.716(2) . ?
N1 C3 1.336(3) . ?
N1 C7 1.343(3) . ?
O4 C9 1.333(3) . ?
O3 C9 1.201(2) . ?
O2 C2 1.228(3) . ?
O1 C1 1.230(3) . ?
C8 C4 1.503(3) . ?
C8 C9 1.507(3) . ?
C3 C4 1.392(3) . ?
C2 C1 1.536(3) . ?
C7 C6 1.368(3) . ?
C4 C5 1.387(3) . ?
C6 C5 1.388(3) . ?
